data_5910191
loop_
_publ_author_name
'Wyckoff, R. W. G.'

_publ_section_title
;
Pages 46 & 47 from the Structure of Crystals, vol. 3 by Wyckoff R W G. 
published by Interscience Publishers, Inc. in 1951 
;
_journal_name_full 'The Structure of Crystals'
_journal_page_first 46
_journal_page_last 47
_journal_volume 3
_journal_year 1951
_chemical_formula_structural PbSeO4
_chemical_formula_sum 'O4 Pb Se'
_space_group_IT_number 62
_symmetry_cell_setting orthorhombic
_symmetry_Int_Tables_number 62
_symmetry_space_group_name_Hall '-P 2ac 2n'
_symmetry_space_group_name_H-M 'P n m a'
_audit_creation_date 2006-02-07
_audit_creation_method
;
Pages 46 & 47 from the Structure of Crystals, vol. 3 by Wyckoff R W G. 
published by Interscience Publishers, Inc. in 1951 
;
_audit_update_record 'created by Girish Upreti, Portland State University'
_cell_angle_alpha 90
_cell_angle_beta 90
_cell_angle_gamma 90
_cell_length_a 8.592
_cell_length_b 5.63
_cell_length_c 7.129
_cell_volume 344.851
_cod_original_formula_sum 'Pb Se O4'
_cod_database_code 5910191

loop_
_symmetry_equiv_pos_as_xyz
x,y,z
x+1/2,-y+1/2,-z+1/2
-x,y+1/2,-z
-x+1/2,-y,z+1/2
-x,-y,-z
-x+1/2,y+1/2,z+1/2
x,-y+1/2,z
x+1/2,y,-z+1/2

loop_
_atom_site_fract_x
_atom_site_fract_y
_atom_site_fract_z
_atom_site_label
0.18440 0.25000 0.15870 Pb1
0.06400 0.25000 0.69000 Se1
-0.09200 0.25000 0.61200 O1
0.18700 0.25000 0.54300 O2
0.07900 0.03400 0.81300 O3
